data_1562053
loop_
_publ_author_name
'Kamilya, Sujit'
'Ghosh, Subrata'
'Mehta, Sakshi'
'Mondal, Abhishake'

_publ_section_title
;
 Effect of Ligand Modulation on Metal-to-Metal Electron Transfer in a
 Series of [Fe2Co2] Molecular Square Complexes
;
_journal_name_full 'The Journal of Physical Chemistry A'
_journal_paper_doi 10.1021/acs.jpca.1c02032
_journal_year 2021
_chemical_formula_moiety 'C72 H84 B2 Co2 Fe2 N34 O4, 2(C3 H7 N O), 2(B F4)'
_chemical_formula_sum 'C78 H98 B4 Co2 F8 Fe2 N36 O6'
_chemical_formula_weight 2060.72
_space_group_crystal_system triclinic
_space_group_IT_number 2
_space_group_name_Hall '-P 1'
_space_group_name_H-M_alt 'P -1'
_atom_sites_solution_hydrogens geom
_audit_creation_date 2021-02-12
_audit_creation_method
;
Olex2 1.3
(compiled 2020.07.31 svn.rc2a77460 for OlexSys, GUI svn.r6145)
;
_cell_angle_alpha 88.404(3)
_cell_angle_beta 70.475(2)
_cell_angle_gamma 82.323(3)
_cell_formula_units_Z 1
_cell_length_a 13.2612(6)
_cell_length_b 13.2975(6)
_cell_length_c 15.7780(7)
_cell_measurement_reflns_used 8952
_cell_measurement_temperature 275(2)
_cell_measurement_theta_max 24.76
_cell_measurement_theta_min 2.43
_cell_volume 2598.4(2)
_computing_cell_refinement 'Bruker SAINT'
_computing_data_collection 'Bruker APEX2'
_computing_data_reduction 'Bruker SAINT'
_computing_molecular_graphics 'Olex2 1.3 (Dolomanov et al., 2009)'
_computing_publication_material 'Olex2 1.3 (Dolomanov et al., 2009)'
_computing_structure_refinement 'SHELXL 2018/3 (Sheldrick, 2015)'
_computing_structure_solution 'SHELXT 2014/5 (Sheldrick, 2014)'
_diffrn_ambient_temperature 275(2)
_diffrn_measured_fraction_theta_full 1.000
_diffrn_measured_fraction_theta_max 0.984
_diffrn_measurement_device_type 'Bruker APEX-II CCD'
_diffrn_measurement_method '\f and \w scans'
_diffrn_radiation_type MoK\a
_diffrn_radiation_wavelength 0.71073
_diffrn_reflns_av_R_equivalents 0.0581
_diffrn_reflns_av_unetI/netI 0.0518
_diffrn_reflns_Laue_measured_fraction_full 1.000
_diffrn_reflns_Laue_measured_fraction_max 0.984
_diffrn_reflns_limit_h_max 18
_diffrn_reflns_limit_h_min -19
_diffrn_reflns_limit_k_max 19
_diffrn_reflns_limit_k_min -19
_diffrn_reflns_limit_l_max 22
_diffrn_reflns_limit_l_min -22
_diffrn_reflns_number 88091
_diffrn_reflns_point_group_measured_fraction_full 1.000
_diffrn_reflns_point_group_measured_fraction_max 0.984
_diffrn_reflns_theta_full 25.242
_diffrn_reflns_theta_max 30.769
_diffrn_reflns_theta_min 1.370
_diffrn_source 'sealed tube'
_exptl_absorpt_coefficient_mu 0.666
_exptl_absorpt_correction_T_max 0.835
_exptl_absorpt_correction_T_min 0.728
_exptl_absorpt_correction_type multi-scan
_exptl_absorpt_process_details SADABS
_exptl_crystal_colour red
_exptl_crystal_density_diffrn 1.317
_exptl_crystal_description parallelepiped
_exptl_crystal_F_000 1064
_exptl_crystal_size_max 0.51
_exptl_crystal_size_mid 0.32
_exptl_crystal_size_min 0.27
_refine_diff_density_max 2.561
_refine_diff_density_min -0.747
_refine_diff_density_rms 0.115
_refine_ls_extinction_coef 0.0063(12)
_refine_ls_extinction_expression Fc^*^=kFc[1+0.001xFc^2^\l^3^/sin(2\q)]^-1/4^
_refine_ls_extinction_method 'SHELXL-2018/3 (Sheldrick 2018)'
_refine_ls_goodness_of_fit_ref 1.037
_refine_ls_hydrogen_treatment constr
_refine_ls_matrix_type full
_refine_ls_number_parameters 616
_refine_ls_number_reflns 15955
_refine_ls_number_restraints 0
_refine_ls_restrained_S_all 1.037
_refine_ls_R_factor_all 0.1094
_refine_ls_R_factor_gt 0.0724
_refine_ls_shift/su_max 0.001
_refine_ls_shift/su_mean 0.000
_refine_ls_structure_factor_coef Fsqd
_refine_ls_weighting_details 'w=1/[\s^2^(Fo^2^)+(0.1505P)^2^+0.0960P] where P=(Fo^2^+2Fc^2^)/3'
_refine_ls_weighting_scheme calc
_refine_ls_wR_factor_gt 0.2092
_refine_ls_wR_factor_ref 0.2383
_reflns_Friedel_coverage 0.000
_reflns_number_gt 9967
_reflns_number_total 15955
_reflns_threshold_expression 'I > 2\s(I)'
_cod_data_source_file jp1c02032_si_004.cif
_cod_data_source_block Complex1_275K
_cod_database_code 1562053
_shelx_shelxl_version_number 2018/3
_shelx_space_group_comment
;
The symmetry employed for this shelxl refinement is uniquely defined
by the following loop, which should always be used as a source of
symmetry information in preference to the above space-group names.
They are only intended as comments.
;
_olex2_refinement_description
;
1. Fixed Uiso
 At 1.2 times of:
  All B(H) groups, All C(H) groups
 At 1.5 times of:
  All C(H,H,H) groups
2.a Ternary CH refined with riding coordinates:
 B1(H1)
2.b Me refined with riding coordinates:
 C7(H7A,H7B,H7C), C8(H8A,H8B,H8C), C17(H17A,H17B,H17C), C18(H18A,H18B,H18C),
 C12(H12A,H12B,H12C), C13(H13A,H13B,H13C), C35(H35A,H35B,H35C), C36(H36A,H36B,
 H36C), C27(H27A,H27B,H27C), C26(H26A,H26B,H26C)
2.c Aromatic/amide H refined with riding coordinates:
 C5(H5), C15(H15), C10(H10), C29(H29), C28(H28), C34(H34), C33(H33), C25(H25),
 C24(H24), C20(H20), C19(H19), C39(H39)
2.d Idealised Me refined as rotating group:
 C38(H38A,H38B,H38C), C37(H37A,H37B,H37C)
;
_smtbx_masks_void_probe_radius 1.2
_smtbx_masks_void_truncation_radius 1.2
_olex2_submission_special_instructions 'No special instructions were received'

loop_
_space_group_symop_operation_xyz
'x, y, z'
'-x, -y, -z'

loop_
_atom_site_label
_atom_site_type_symbol
_atom_site_fract_x
_atom_site_fract_y
_atom_site_fract_z
_atom_site_U_iso_or_equiv
_atom_site_adp_type
_atom_site_occupancy
_atom_site_site_symmetry_order
_atom_site_calc_flag
_atom_site_refinement_flags_posn
_atom_site_refinement_flags_adp
_atom_site_refinement_flags_occupancy
_atom_site_disorder_assembly
_atom_site_disorder_group
C1 C 0.6385(2) 0.5188(2) 0.58742(18) 0.0347(6) Uani 1 1 d . . . . .
C4 C 0.5128(3) 0.8791(2) 0.6840(2) 0.0481(8) Uani 1 1 d . . . . .
C7 C 0.5107(3) 0.9065(3) 0.5931(2) 0.0550(9) Uani 1 1 d . . . . .
H7A H 0.488301 0.978092 0.591666 0.083 Uiso 1 1 calc R U . . .
H7B H 0.581540 0.889601 0.549894 0.083 Uiso 1 1 calc R U . . .
H7C H 0.460865 0.869747 0.578575 0.083 Uiso 1 1 calc R U . . .
C5 C 0.4878(4) 0.9441(3) 0.7569(3) 0.0684(12) Uani 1 1 d . . . . .
H5 H 0.467513 1.013903 0.757634 0.082 Uiso 1 1 calc R U . . .
C6 C 0.4984(4) 0.8875(3) 0.8277(3) 0.0662(11) Uani 1 1 d . . . . .
C8 C 0.4834(6) 0.9204(4) 0.9212(3) 0.101(2) Uani 1 1 d . . . . .
H8A H 0.459770 0.992112 0.928230 0.152 Uiso 1 1 calc R U . . .
H8B H 0.430226 0.884735 0.963187 0.152 Uiso 1 1 calc R U . . .
H8C H 0.550677 0.905673 0.932416 0.152 Uiso 1 1 calc R U . . .
C14 C 0.8052(3) 0.5819(3) 0.6867(2) 0.0464(7) Uani 1 1 d . . . . .
C17 C 0.8732(3) 0.5424(3) 0.5937(2) 0.0549(8) Uani 1 1 d . . . . .
H17A H 0.945018 0.518155 0.592906 0.082 Uiso 1 1 calc R U . . .
H17B H 0.842084 0.487812 0.577588 0.082 Uiso 1 1 calc R U . . .
H17C H 0.875780 0.596041 0.551300 0.082 Uiso 1 1 calc R U . . .
C15 C 0.8397(3) 0.5841(3) 0.7611(3) 0.0634(10) Uani 1 1 d . . . . .
H15 H 0.908499 0.561090 0.762617 0.076 Uiso 1 1 calc R U . . .
C16 C 0.7536(3) 0.6262(3) 0.8311(2) 0.0572(9) Uani 1 1 d . . . . .
C18 C 0.7458(4) 0.6504(4) 0.9249(3) 0.0820(14) Uani 1 1 d . . . . .
H18A H 0.813931 0.628478 0.932986 0.123 Uiso 1 1 calc R U . . .
H18B H 0.727601 0.722293 0.935680 0.123 Uiso 1 1 calc R U . . .
H18C H 0.690966 0.615972 0.966383 0.123 Uiso 1 1 calc R U . . .
C11 C 0.4000(3) 0.5778(3) 0.9002(2) 0.0560(9) Uani 1 1 d . . . . .
C10 C 0.3582(3) 0.5158(3) 0.8547(2) 0.0552(9) Uani 1 1 d . . . . .
H10 H 0.303345 0.476115 0.880430 0.066 Uiso 1 1 calc R U . . .
C9 C 0.4133(3) 0.5239(2) 0.7644(2) 0.0416(6) Uani 1 1 d . . . . .
C12 C 0.3968(3) 0.4727(2) 0.6884(2) 0.0471(7) Uani 1 1 d . . . . .
H12A H 0.340565 0.430559 0.711551 0.071 Uiso 1 1 calc R U . . .
H12B H 0.376635 0.522866 0.650038 0.071 Uiso 1 1 calc R U . . .
H12C H 0.462550 0.431586 0.654642 0.071 Uiso 1 1 calc R U . . .
C13 C 0.3668(4) 0.6010(4) 0.9983(3) 0.0829(15) Uani 1 1 d . . . . .
H13A H 0.309639 0.562779 1.030443 0.124 Uiso 1 1 calc R U . . .
H13B H 0.427345 0.582940 1.018627 0.124 Uiso 1 1 calc R U . . .
H13C H 0.342010 0.672189 1.009037 0.124 Uiso 1 1 calc R U . . .
C30 C 0.8244(3) 0.2989(3) 0.2906(2) 0.0544(9) Uani 1 1 d . . . . .
C29 C 0.8762(3) 0.4480(3) 0.2623(3) 0.0623(10) Uani 1 1 d . . . . .
H29 H 0.902952 0.505184 0.232660 0.075 Uiso 1 1 calc R U . . .
C28 C 0.8390(3) 0.4362(3) 0.3535(2) 0.0516(8) Uani 1 1 d . . . . .
H28 H 0.835860 0.484162 0.396412 0.062 Uiso 1 1 calc R U . . .
C35 C 0.9025(5) 0.3433(5) 0.1263(3) 0.0941(17) Uani 1 1 d . . . . .
H35A H 0.887333 0.277019 0.115989 0.141 Uiso 1 1 calc R U . . .
H35B H 0.864223 0.393241 0.099188 0.141 Uiso 1 1 calc R U . . .
H35C H 0.978629 0.346184 0.100327 0.141 Uiso 1 1 calc R U . . .
C31 C 0.7967(4) 0.1985(3) 0.2750(3) 0.0714(12) Uani 1 1 d . . . . .
C32 C 0.7785(3) 0.1250(3) 0.3486(3) 0.0586(9) Uani 1 1 d . . . . .
C36 C 0.8185(6) -0.0319(4) 0.2482(4) 0.111(2) Uani 1 1 d . . . . .
H36A H 0.829090 0.015461 0.199901 0.167 Uiso 1 1 calc R U . . .
H36B H 0.884419 -0.076437 0.239925 0.167 Uiso 1 1 calc R U . . .
H36C H 0.762608 -0.071061 0.248404 0.167 Uiso 1 1 calc R U . . .
C34 C 0.7658(4) -0.0193(3) 0.4157(3) 0.0718(12) Uani 1 1 d . . . . .
H34 H 0.766154 -0.088321 0.427001 0.086 Uiso 1 1 calc R U . . .
C33 C 0.7439(3) 0.0561(3) 0.4779(3) 0.0588(9) Uani 1 1 d . . . . .
H33 H 0.726004 0.047564 0.539613 0.071 Uiso 1 1 calc R U . . .
C23 C 0.8060(3) 0.2788(3) 0.6476(2) 0.0531(8) Uani 1 1 d . . . . .
C27 C 0.9196(5) 0.2854(5) 0.7476(4) 0.106(2) Uani 1 1 d . . . . .
H27A H 0.851266 0.293529 0.795305 0.158 Uiso 1 1 calc R U . . .
H27B H 0.962715 0.224865 0.756731 0.158 Uiso 1 1 calc R U . . .
H27C H 0.956267 0.343022 0.747324 0.158 Uiso 1 1 calc R U . . .
C25 C 0.9798(4) 0.2657(3) 0.5823(3) 0.0714(12) Uani 1 1 d . . . . .
H25 H 1.053539 0.261808 0.571918 0.086 Uiso 1 1 calc R U . . .
C24 C 0.9322(3) 0.2604(3) 0.5192(3) 0.0626(10) Uani 1 1 d . . . . .
H24 H 0.968186 0.252477 0.457622 0.075 Uiso 1 1 calc R U . . .
C22 C 0.7004(4) 0.2897(3) 0.7196(2) 0.0627(10) Uani 1 1 d . . . . .
C21 C 0.6072(3) 0.2583(3) 0.70158(19) 0.0460(7) Uani 1 1 d . . . . .
C20 C 0.4466(3) 0.2185(3) 0.7259(2) 0.0548(9) Uani 1 1 d . . . . .
H20 H 0.376468 0.204103 0.754027 0.066 Uiso 1 1 calc R U . . .
C19 C 0.4999(3) 0.2185(2) 0.6356(2) 0.0474(7) Uani 1 1 d . . . . .
H19 H 0.471525 0.204509 0.591378 0.057 Uiso 1 1 calc R U . . .
C26 C 0.4873(4) 0.2478(4) 0.8636(2) 0.0808(14) Uani 1 1 d . . . . .
H26A H 0.547332 0.266836 0.877622 0.121 Uiso 1 1 calc R U . . .
H26B H 0.425130 0.297332 0.888931 0.121 Uiso 1 1 calc R U . . .
H26C H 0.471969 0.182595 0.888377 0.121 Uiso 1 1 calc R U . . .
C2 C 0.6910(3) 0.7034(2) 0.5461(2) 0.0416(6) Uani 1 1 d . . . . .
C38 C 1.2040(9) 0.1303(8) 0.3311(7) 0.179(4) Uani 1 1 d . . . . .
H38A H 1.189757 0.135667 0.394722 0.268 Uiso 1 1 calc R U . . .
H38B H 1.200839 0.197000 0.306471 0.268 Uiso 1 1 calc R U . . .
H38C H 1.274571 0.093655 0.303088 0.268 Uiso 1 1 calc R U . . .
C37 C 1.0767(7) 0.0089(6) 0.3583(6) 0.143(3) Uani 1 1 d . . . . .
H37A H 1.122755 -0.054874 0.345679 0.214 Uiso 1 1 calc R U . . .
H37B H 1.016468 0.005847 0.338018 0.214 Uiso 1 1 calc R U . . .
H37C H 1.050855 0.022594 0.421931 0.214 Uiso 1 1 calc R U . . .
C39 C 1.0822(11) 0.1470(10) 0.2599(8) 0.190(5) Uani 1 1 d . . . . .
H39 H 1.103714 0.210786 0.244958 0.228 Uiso 1 1 calc R U . . .
C3 C 0.5134(3) 0.3296(2) 0.41047(18) 0.0358(6) Uani 1 1 d . . . . .
N1 N 0.6654(2) 0.44236(19) 0.55075(17) 0.0391(5) Uani 1 1 d . . . . .
N18 N 1.1315(7) 0.0818(6) 0.3162(4) 0.152(3) Uani 1 1 d . . . . .
N6 N 0.7014(2) 0.62112(19) 0.71091(16) 0.0389(5) Uani 1 1 d . . . . .
N7 N 0.6694(2) 0.6485(2) 0.80010(16) 0.0454(6) Uani 1 1 d . . . . .
N8 N 0.4865(2) 0.58818(18) 0.75420(15) 0.0362(5) Uani 1 1 d . . . . .
N9 N 0.4783(2) 0.6197(2) 0.83787(16) 0.0421(6) Uani 1 1 d . . . . .
N4 N 0.5407(2) 0.78432(18) 0.71023(16) 0.0393(5) Uani 1 1 d . . . . .
N5 N 0.5310(3) 0.7915(2) 0.79845(17) 0.0464(6) Uani 1 1 d . . . . .
N16 N 0.8233(2) 0.2685(2) 0.5599(2) 0.0466(6) Uani 1 1 d . . . . .
N17 N 0.9021(3) 0.2775(3) 0.6615(3) 0.0694(10) Uani 1 1 d . . . . .
N14 N 0.6007(2) 0.2421(2) 0.62050(16) 0.0397(5) Uani 1 1 d . . . . .
N15 N 0.5136(3) 0.2429(2) 0.76654(18) 0.0546(7) Uani 1 1 d . . . . .
N12 N 0.7525(2) 0.14689(19) 0.43475(18) 0.0452(6) Uani 1 1 d . . . . .
N13 N 0.7867(3) 0.0241(2) 0.3349(3) 0.0733(11) Uani 1 1 d . . . . .
N10 N 0.8071(2) 0.3414(2) 0.37083(18) 0.0454(6) Uani 1 1 d . . . . .
N11 N 0.8678(3) 0.3640(3) 0.2236(2) 0.0613(8) Uani 1 1 d . . . . .
N3 N 0.5775(2) 0.31441(18) 0.44478(17) 0.0387(5) Uani 1 1 d . . . . .
N2 N 0.7496(3) 0.7368(2) 0.4850(2) 0.0586(8) Uani 1 1 d . . . . .
O2 O 0.7951(5) 0.1755(3) 0.2009(2) 0.1309(19) Uani 1 1 d . . . . .
O1 O 0.6909(4) 0.3222(4) 0.7936(2) 0.1229(17) Uani 1 1 d . . . . .
O3 O 1.0088(7) 0.1187(8) 0.2298(7) 0.227(4) Uani 1 1 d . . . . .
Co1 Co 0.70496(3) 0.29317(3) 0.49651(2) 0.03227(12) Uani 1 1 d . . . . .
Fe1 Fe 0.59100(3) 0.64721(3) 0.64960(2) 0.03156(12) Uani 1 1 d . . . . .
B2 B 0.1280(6) 0.2947(5) 0.8759(4) 0.0762(14) Uani 1 1 d . . . . .
B1 B 0.5540(3) 0.6946(3) 0.8473(2) 0.0461(8) Uani 1 1 d . . . . .
H1 H 0.541826 0.709232 0.910753 0.055 Uiso 1 1 calc R U . . .
F2 F 0.0522(5) 0.2381(5) 0.9130(4) 0.198(3) Uani 1 1 d . . . . .
F1 F 0.1132(8) 0.3825(4) 0.9087(4) 0.236(4) Uani 1 1 d . . . . .
F3 F 0.2152(6) 0.2500(8) 0.8925(4) 0.251(4) Uani 1 1 d . . . . .
F4 F 0.1528(4) 0.2960(4) 0.7888(3) 0.1456(16) Uani 1 1 d . . . . .

loop_
_atom_site_aniso_label
_atom_site_aniso_U_11
_atom_site_aniso_U_22
_atom_site_aniso_U_33
_atom_site_aniso_U_23
_atom_site_aniso_U_13
_atom_site_aniso_U_12
C1 0.0359(15) 0.0355(14) 0.0347(12) -0.0001(10) -0.0140(11) -0.0061(11)
C4 0.060(2) 0.0316(14) 0.0567(18) -0.0014(13) -0.0248(16) -0.0057(14)
C7 0.070(2) 0.0358(16) 0.064(2) 0.0066(14) -0.0280(19) -0.0070(16)
C5 0.103(4) 0.0333(17) 0.071(2) -0.0130(16) -0.035(2) 0.0011(19)
C6 0.093(3) 0.0451(19) 0.059(2) -0.0206(16) -0.024(2) -0.005(2)
C8 0.165(6) 0.069(3) 0.072(3) -0.036(2) -0.046(3) 0.001(3)
C14 0.0366(17) 0.0510(18) 0.0557(18) -0.0005(14) -0.0198(14) -0.0081(14)
C17 0.0353(17) 0.066(2) 0.060(2) -0.0061(17) -0.0118(15) -0.0054(16)
C15 0.051(2) 0.084(3) 0.070(2) 0.008(2) -0.038(2) -0.012(2)
C16 0.059(2) 0.078(3) 0.0490(18) 0.0108(17) -0.0326(17) -0.023(2)
C18 0.091(4) 0.114(4) 0.063(2) 0.004(2) -0.051(3) -0.029(3)
C11 0.060(2) 0.063(2) 0.0413(16) 0.0075(15) -0.0083(15) -0.0167(18)
C10 0.055(2) 0.056(2) 0.0520(18) 0.0083(15) -0.0095(16) -0.0216(17)
C9 0.0384(16) 0.0368(14) 0.0496(16) 0.0050(12) -0.0148(13) -0.0054(12)
C12 0.0423(18) 0.0384(16) 0.065(2) 0.0021(14) -0.0215(15) -0.0128(13)
C13 0.100(4) 0.102(4) 0.0403(19) -0.001(2) -0.004(2) -0.040(3)
C30 0.062(2) 0.053(2) 0.0408(16) 0.0060(14) -0.0084(15) -0.0027(17)
C29 0.045(2) 0.068(2) 0.072(2) 0.027(2) -0.0151(18) -0.0159(18)
C28 0.0457(19) 0.0508(19) 0.0583(19) 0.0103(15) -0.0161(16) -0.0117(15)
C35 0.106(4) 0.116(4) 0.043(2) 0.019(2) -0.006(2) -0.005(3)
C31 0.097(3) 0.066(3) 0.0453(19) -0.0115(17) -0.014(2) -0.012(2)
C32 0.067(3) 0.0421(18) 0.059(2) -0.0114(15) -0.0108(18) -0.0042(17)
C36 0.142(6) 0.071(3) 0.108(4) -0.049(3) -0.021(4) -0.016(3)
C34 0.069(3) 0.0336(17) 0.098(3) -0.0050(19) -0.009(2) -0.0036(17)
C33 0.060(2) 0.0434(18) 0.065(2) 0.0070(16) -0.0121(18) -0.0037(16)
C23 0.054(2) 0.060(2) 0.0572(19) 0.0066(16) -0.0324(17) -0.0125(17)
C27 0.113(5) 0.134(5) 0.114(4) 0.020(4) -0.091(4) -0.032(4)
C25 0.045(2) 0.074(3) 0.104(3) 0.027(2) -0.036(2) -0.014(2)
C24 0.040(2) 0.064(2) 0.080(3) 0.009(2) -0.0180(18) -0.0005(17)
C22 0.068(3) 0.084(3) 0.0458(18) 0.0035(18) -0.0301(18) -0.017(2)
C21 0.0496(19) 0.0538(18) 0.0311(13) 0.0016(12) -0.0093(13) -0.0054(15)
C20 0.052(2) 0.0461(18) 0.0556(19) 0.0039(15) -0.0027(16) -0.0098(16)
C19 0.052(2) 0.0434(17) 0.0482(17) 0.0029(13) -0.0160(15) -0.0120(15)
C26 0.094(4) 0.103(4) 0.0329(17) 0.0023(19) -0.0036(19) -0.016(3)
C2 0.0465(18) 0.0402(15) 0.0409(15) -0.0010(12) -0.0169(13) -0.0086(13)
C38 0.188(10) 0.189(9) 0.188(9) 0.001(7) -0.064(8) -0.114(8)
C37 0.127(6) 0.134(6) 0.178(8) 0.052(6) -0.053(6) -0.062(5)
C39 0.162(11) 0.204(12) 0.160(10) -0.016(9) 0.004(8) -0.020(10)
C3 0.0442(16) 0.0321(13) 0.0322(12) -0.0025(10) -0.0127(12) -0.0080(12)
N1 0.0410(14) 0.0379(12) 0.0400(12) -0.0051(10) -0.0158(10) -0.0039(10)
N18 0.217(8) 0.179(6) 0.105(4) 0.041(4) -0.069(5) -0.147(6)
N6 0.0420(14) 0.0432(13) 0.0361(12) -0.0010(10) -0.0178(10) -0.0089(11)
N7 0.0494(16) 0.0590(16) 0.0348(12) 0.0010(11) -0.0204(11) -0.0149(13)
N8 0.0384(13) 0.0357(12) 0.0355(11) 0.0001(9) -0.0127(10) -0.0076(10)
N9 0.0461(15) 0.0471(14) 0.0313(11) 0.0003(10) -0.0089(10) -0.0103(12)
N4 0.0482(15) 0.0334(12) 0.0369(12) -0.0044(9) -0.0144(11) -0.0064(11)
N5 0.0639(18) 0.0427(14) 0.0355(12) -0.0104(10) -0.0179(12) -0.0108(13)
N16 0.0378(15) 0.0482(15) 0.0565(16) 0.0045(12) -0.0207(12) -0.0022(12)
N17 0.068(2) 0.072(2) 0.094(3) 0.0217(19) -0.058(2) -0.0214(18)
N14 0.0412(14) 0.0417(13) 0.0371(12) 0.0030(10) -0.0136(10) -0.0084(11)
N15 0.062(2) 0.0565(17) 0.0391(13) 0.0040(12) -0.0089(13) -0.0095(15)
N12 0.0472(16) 0.0347(13) 0.0485(14) -0.0030(11) -0.0103(12) -0.0012(11)
N13 0.084(3) 0.0426(17) 0.079(2) -0.0213(16) -0.006(2) -0.0080(17)
N10 0.0461(16) 0.0438(14) 0.0425(13) 0.0042(11) -0.0096(11) -0.0067(12)
N11 0.0539(19) 0.071(2) 0.0477(16) 0.0190(15) -0.0055(14) -0.0019(16)
N3 0.0462(15) 0.0350(12) 0.0403(12) 0.0012(9) -0.0209(11) -0.0076(11)
N2 0.0547(19) 0.0602(18) 0.0529(16) 0.0132(14) -0.0059(14) -0.0141(15)
O2 0.238(6) 0.106(3) 0.0593(19) -0.0118(19) -0.049(3) -0.055(3)
O1 0.119(3) 0.218(5) 0.0484(17) -0.024(2) -0.0334(19) -0.060(3)
O3 0.160(7) 0.227(9) 0.296(11) -0.002(7) -0.087(7) 0.003(6)
Co1 0.0342(2) 0.0310(2) 0.03197(19) -0.00127(14) -0.01184(15) -0.00313(15)
Fe1 0.0371(2) 0.0309(2) 0.02945(19) -0.00219(14) -0.01365(16) -0.00684(16)
B2 0.088(4) 0.073(3) 0.072(3) -0.001(3) -0.027(3) -0.023(3)
B1 0.056(2) 0.051(2) 0.0334(15) -0.0048(14) -0.0166(15) -0.0107(17)
F2 0.146(4) 0.205(5) 0.243(6) 0.068(5) -0.044(4) -0.097(4)
F1 0.405(12) 0.114(4) 0.162(5) -0.013(3) -0.058(6) -0.038(5)
F3 0.158(5) 0.433(13) 0.167(5) 0.040(6) -0.073(4) -0.015(6)
F4 0.176(4) 0.184(4) 0.088(2) -0.001(3) -0.049(3) -0.049(3)

loop_
_atom_type_symbol
_atom_type_description
_atom_type_scat_dispersion_real
_atom_type_scat_dispersion_imag
_atom_type_scat_source
C C 0.0033 0.0016 'International Tables Vol C Tables 4.2.6.8 and 6.1.1.4'
H H 0.0000 0.0000 'International Tables Vol C Tables 4.2.6.8 and 6.1.1.4'
N N 0.0061 0.0033 'International Tables Vol C Tables 4.2.6.8 and 6.1.1.4'
O O 0.0106 0.0060 'International Tables Vol C Tables 4.2.6.8 and 6.1.1.4'
Co Co 0.3494 0.9721 'International Tables Vol C Tables 4.2.6.8 and 6.1.1.4'
Fe Fe 0.3463 0.8444 'International Tables Vol C Tables 4.2.6.8 and 6.1.1.4'
B B 0.0013 0.0007 'International Tables Vol C Tables 4.2.6.8 and 6.1.1.4'
F F 0.0171 0.0103 'International Tables Vol C Tables 4.2.6.8 and 6.1.1.4'

loop_
_geom_angle_atom_site_label_1
_geom_angle_atom_site_label_2
_geom_angle_atom_site_label_3
_geom_angle
_geom_angle_site_symmetry_1
_geom_angle_site_symmetry_3
_geom_angle_publ_flag
N1 C1 Fe1 179.2(3) . . ?
C5 C4 C7 126.7(3) . . ?
N4 C4 C7 125.5(3) . . ?
N4 C4 C5 107.8(3) . . ?
C4 C7 H7A 109.5 . . ?
C4 C7 H7B 109.5 . . ?
C4 C7 H7C 109.5 . . ?
H7A C7 H7B 109.5 . . ?
H7A C7 H7C 109.5 . . ?
H7B C7 H7C 109.5 . . ?
C4 C5 H5 126.2 . . ?
C6 C5 C4 107.6(3) . . ?
C6 C5 H5 126.2 . . ?
C5 C6 C8 129.6(4) . . ?
N5 C6 C5 107.5(3) . . ?
N5 C6 C8 122.9(4) . . ?
C6 C8 H8A 109.5 . . ?
C6 C8 H8B 109.5 . . ?
C6 C8 H8C 109.5 . . ?
H8A C8 H8B 109.5 . . ?
H8A C8 H8C 109.5 . . ?
H8B C8 H8C 109.5 . . ?
C15 C14 C17 126.1(3) . . ?
N6 C14 C17 124.9(3) . . ?
N6 C14 C15 108.9(3) . . ?
C14 C17 H17A 109.5 . . ?
C14 C17 H17B 109.5 . . ?
C14 C17 H17C 109.5 . . ?
H17A C17 H17B 109.5 . . ?
H17A C17 H17C 109.5 . . ?
H17B C17 H17C 109.5 . . ?
C14 C15 H15 126.5 . . ?
C16 C15 C14 107.1(3) . . ?
C16 C15 H15 126.5 . . ?
C15 C16 C18 130.0(4) . . ?
N7 C16 C15 107.2(3) . . ?
N7 C16 C18 122.7(4) . . ?
C16 C18 H18A 109.5 . . ?
C16 C18 H18B 109.5 . . ?
C16 C18 H18C 109.5 . . ?
H18A C18 H18B 109.5 . . ?
H18A C18 H18C 109.5 . . ?
H18B C18 H18C 109.5 . . ?
C10 C11 C13 129.6(3) . . ?
N9 C11 C10 106.9(3) . . ?
N9 C11 C13 123.5(4) . . ?
C11 C10 H10 126.5 . . ?
C9 C10 C11 107.0(3) . . ?
C9 C10 H10 126.5 . . ?
C10 C9 C12 127.3(3) . . ?
N8 C9 C10 108.7(3) . . ?
N8 C9 C12 124.0(3) . . ?
C9 C12 H12A 109.5 . . ?
C9 C12 H12B 109.5 . . ?
C9 C12 H12C 109.5 . . ?
H12A C12 H12B 109.5 . . ?
H12A C12 H12C 109.5 . . ?
H12B C12 H12C 109.5 . . ?
C11 C13 H13A 109.5 . . ?
C11 C13 H13B 109.5 . . ?
C11 C13 H13C 109.5 . . ?
H13A C13 H13B 109.5 . . ?
H13A C13 H13C 109.5 . . ?
H13B C13 H13C 109.5 . . ?
N10 C30 C31 125.8(3) . . ?
N10 C30 N11 110.0(3) . . ?
N11 C30 C31 124.1(3) . . ?
C28 C29 H29 125.9 . . ?
N11 C29 H29 125.9 . . ?
N11 C29 C28 108.3(3) . . ?
C29 C28 H28 125.8 . . ?
C29 C28 N10 108.3(3) . . ?
N10 C28 H28 125.8 . . ?
H35A C35 H35B 109.5 . . ?
H35A C35 H35C 109.5 . . ?
H35B C35 H35C 109.5 . . ?
N11 C35 H35A 109.5 . . ?
N11 C35 H35B 109.5 . . ?
N11 C35 H35C 109.5 . . ?
C32 C31 C30 118.5(3) . . ?
O2 C31 C30 120.3(4) . . ?
O2 C31 C32 121.0(4) . . ?
N12 C32 C31 126.0(3) . . ?
N12 C32 N13 110.9(3) . . ?
N13 C32 C31 123.1(4) . . ?
H36A C36 H36B 109.5 . . ?
H36A C36 H36C 109.5 . . ?
H36B C36 H36C 109.5 . . ?
N13 C36 H36A 109.5 . . ?
N13 C36 H36B 109.5 . . ?
N13 C36 H36C 109.5 . . ?
C33 C34 H34 126.3 . . ?
N13 C34 H34 126.3 . . ?
N13 C34 C33 107.4(3) . . ?
C34 C33 H33 125.6 . . ?
C34 C33 N12 108.7(4) . . ?
N12 C33 H33 125.6 . . ?
N16 C23 C22 126.1(3) . . ?
N16 C23 N17 109.5(4) . . ?
N17 C23 C22 124.4(3) . . ?
H27A C27 H27B 109.5 . . ?
H27A C27 H27C 109.5 . . ?
H27B C27 H27C 109.5 . . ?
N17 C27 H27A 109.5 . . ?
N17 C27 H27B 109.5 . . ?
N17 C27 H27C 109.5 . . ?
C24 C25 H25 126.3 . . ?
N17 C25 H25 126.3 . . ?
N17 C25 C24 107.3(4) . . ?
C25 C24 H24 125.3 . . ?
C25 C24 N16 109.4(4) . . ?
N16 C24 H24 125.3 . . ?
C21 C22 C23 119.1(3) . . ?
O1 C22 C23 120.3(4) . . ?
O1 C22 C21 120.5(4) . . ?
N14 C21 C22 125.9(3) . . ?
N14 C21 N15 110.0(3) . . ?
N15 C21 C22 124.0(3) . . ?
C19 C20 H20 126.4 . . ?
N15 C20 H20 126.4 . . ?
N15 C20 C19 107.3(3) . . ?
C20 C19 H19 125.4 . . ?
N14 C19 C20 109.3(3) . . ?
N14 C19 H19 125.4 . . ?
H26A C26 H26B 109.5 . . ?
H26A C26 H26C 109.5 . . ?
H26B C26 H26C 109.5 . . ?
N15 C26 H26A 109.5 . . ?
N15 C26 H26B 109.5 . . ?
N15 C26 H26C 109.5 . . ?
N2 C2 Fe1 179.7(4) . . ?
H38A C38 H38B 109.5 . . ?
H38A C38 H38C 109.5 . . ?
H38B C38 H38C 109.5 . . ?
N18 C38 H38A 109.5 . . ?
N18 C38 H38B 109.5 . . ?
N18 C38 H38C 109.5 . . ?
H37A C37 H37B 109.5 . . ?
H37A C37 H37C 109.5 . . ?
H37B C37 H37C 109.5 . . ?
N18 C37 H37A 109.5 . . ?
N18 C37 H37B 109.5 . . ?
N18 C37 H37C 109.5 . . ?
N18 C39 H39 118.7 . . ?
O3 C39 H39 118.7 . . ?
O3 C39 N18 122.6(12) . . ?
N3 C3 Fe1 178.4(3) . 2_666 ?
C1 N1 Co1 173.4(3) . . ?
C38 N18 C37 133.5(8) . . ?
C38 N18 C39 107.3(9) . . ?
C37 N18 C39 115.8(8) . . ?
C14 N6 N7 107.1(3) . . ?
C14 N6 Fe1 135.7(2) . . ?
N7 N6 Fe1 117.2(2) . . ?
C16 N7 N6 109.7(3) . . ?
C16 N7 B1 130.9(3) . . ?
N6 N7 B1 119.4(3) . . ?
C9 N8 N9 107.3(2) . . ?
C9 N8 Fe1 135.0(2) . . ?
N9 N8 Fe1 117.62(18) . . ?
C11 N9 N8 110.1(3) . . ?
C11 N9 B1 130.9(3) . . ?
N8 N9 B1 119.0(2) . . ?
C4 N4 N5 107.0(2) . . ?
C4 N4 Fe1 135.2(2) . . ?
N5 N4 Fe1 117.79(19) . . ?
C6 N5 N4 110.0(3) . . ?
C6 N5 B1 131.3(3) . . ?
N4 N5 B1 118.7(2) . . ?
C23 N16 C24 105.8(3) . . ?
C23 N16 Co1 126.1(2) . . ?
C24 N16 Co1 126.8(3) . . ?
C23 N17 C27 127.2(5) . . ?
C25 N17 C23 108.0(3) . . ?
C25 N17 C27 124.8(4) . . ?
C21 N14 C19 105.8(3) . . ?
C21 N14 Co1 125.2(2) . . ?
C19 N14 Co1 126.0(2) . . ?
C21 N15 C26 128.5(4) . . ?
C20 N15 C21 107.6(3) . . ?
C20 N15 C26 123.9(3) . . ?
C32 N12 C33 105.9(3) . . ?
C32 N12 Co1 126.9(2) . . ?
C33 N12 Co1 126.3(2) . . ?
C32 N13 C36 128.0(4) . . ?
C34 N13 C32 107.1(3) . . ?
C34 N13 C36 124.8(4) . . ?
C30 N10 C28 105.9(3) . . ?
C30 N10 Co1 125.7(2) . . ?
C28 N10 Co1 125.7(2) . . ?
C30 N11 C35 126.5(4) . . ?
C29 N11 C30 107.5(3) . . ?
C29 N11 C35 126.0(4) . . ?
C3 N3 Co1 174.4(3) . . ?
N1 Co1 N16 88.15(11) . . ?
N1 Co1 N14 88.89(10) . . ?
N1 Co1 N12 176.25(10) . . ?
N1 Co1 N10 92.29(10) . . ?
N16 Co1 N14 84.20(11) . . ?
N16 Co1 N12 91.67(11) . . ?
N16 Co1 N10 96.96(11) . . ?
N12 Co1 N14 94.82(10) . . ?
N12 Co1 N10 84.01(11) . . ?
N10 Co1 N14 178.36(10) . . ?
N3 Co1 N1 91.28(10) . . ?
N3 Co1 N16 174.80(10) . . ?
N3 Co1 N14 90.62(10) . . ?
N3 Co1 N12 89.24(11) . . ?
N3 Co1 N10 88.22(10) . . ?
C1 Fe1 C2 86.89(12) . . ?
C1 Fe1 N6 91.67(11) . . ?
C1 Fe1 N8 92.36(11) . . ?
C1 Fe1 N4 177.69(11) . . ?
C2 Fe1 N6 92.17(12) . . ?
C2 Fe1 N8 178.67(11) . . ?
C2 Fe1 N4 91.53(12) . . ?
C3 Fe1 C1 87.40(12) 2_666 . ?
C3 Fe1 C2 87.52(13) 2_666 . ?
C3 Fe1 N6 179.04(11) 2_666 . ?
C3 Fe1 N8 91.36(11) 2_666 . ?
C3 Fe1 N4 90.85(11) 2_666 . ?
N6 Fe1 N4 90.07(11) . . ?
N8 Fe1 N6 88.94(10) . . ?
N8 Fe1 N4 89.19(10) . . ?
F2 B2 F3 105.9(7) . . ?
F1 B2 F2 116.1(7) . . ?
F1 B2 F3 104.1(7) . . ?
F1 B2 F4 111.6(6) . . ?
F4 B2 F2 111.7(6) . . ?
F4 B2 F3 106.5(6) . . ?
N7 B1 N9 108.4(3) . . ?
N7 B1 N5 108.3(3) . . ?
N7 B1 H1 110.9 . . ?
N9 B1 H1 110.9 . . ?
N5 B1 N9 107.3(3) . . ?
N5 B1 H1 110.9 . . ?

loop_
_geom_bond_atom_site_label_1
_geom_bond_atom_site_label_2
_geom_bond_distance
_geom_bond_site_symmetry_2
_geom_bond_publ_flag
C1 N1 1.138(4) . ?
C1 Fe1 1.915(3) . ?
C4 C7 1.479(5) . ?
C4 C5 1.380(5) . ?
C4 N4 1.358(4) . ?
C7 H7A 0.9600 . ?
C7 H7B 0.9600 . ?
C7 H7C 0.9600 . ?
C5 H5 0.9300 . ?
C5 C6 1.365(6) . ?
C6 C8 1.492(6) . ?
C6 N5 1.335(4) . ?
C8 H8A 0.9600 . ?
C8 H8B 0.9600 . ?
C8 H8C 0.9600 . ?
C14 C17 1.509(5) . ?
C14 C15 1.398(5) . ?
C14 N6 1.334(4) . ?
C17 H17A 0.9600 . ?
C17 H17B 0.9600 . ?
C17 H17C 0.9600 . ?
C15 H15 0.9300 . ?
C15 C16 1.363(6) . ?
C16 C18 1.489(5) . ?
C16 N7 1.358(4) . ?
C18 H18A 0.9600 . ?
C18 H18B 0.9600 . ?
C18 H18C 0.9600 . ?
C11 C10 1.387(5) . ?
C11 C13 1.489(5) . ?
C11 N9 1.340(4) . ?
C10 H10 0.9300 . ?
C10 C9 1.376(5) . ?
C9 C12 1.486(4) . ?
C9 N8 1.345(4) . ?
C12 H12A 0.9600 . ?
C12 H12B 0.9600 . ?
C12 H12C 0.9600 . ?
C13 H13A 0.9600 . ?
C13 H13B 0.9600 . ?
C13 H13C 0.9600 . ?
C30 C31 1.479(6) . ?
C30 N10 1.336(4) . ?
C30 N11 1.368(4) . ?
C29 H29 0.9300 . ?
C29 C28 1.367(5) . ?
C29 N11 1.323(6) . ?
C28 H28 0.9300 . ?
C28 N10 1.375(4) . ?
C35 H35A 0.9600 . ?
C35 H35B 0.9600 . ?
C35 H35C 0.9600 . ?
C35 N11 1.470(5) . ?
C31 C32 1.474(6) . ?
C31 O2 1.225(5) . ?
C32 N12 1.317(5) . ?
C32 N13 1.349(5) . ?
C36 H36A 0.9600 . ?
C36 H36B 0.9600 . ?
C36 H36C 0.9600 . ?
C36 N13 1.480(6) . ?
C34 H34 0.9300 . ?
C34 C33 1.356(6) . ?
C34 N13 1.342(6) . ?
C33 H33 0.9300 . ?
C33 N12 1.368(4) . ?
C23 C22 1.471(6) . ?
C23 N16 1.333(4) . ?
C23 N17 1.360(5) . ?
C27 H27A 0.9600 . ?
C27 H27B 0.9600 . ?
C27 H27C 0.9600 . ?
C27 N17 1.462(6) . ?
C25 H25 0.9300 . ?
C25 C24 1.353(6) . ?
C25 N17 1.325(6) . ?
C24 H24 0.9300 . ?
C24 N16 1.361(5) . ?
C22 C21 1.470(5) . ?
C22 O1 1.217(5) . ?
C21 N14 1.336(4) . ?
C21 N15 1.356(4) . ?
C20 H20 0.9300 . ?
C20 C19 1.362(5) . ?
C20 N15 1.332(5) . ?
C19 H19 0.9300 . ?
C19 N14 1.357(4) . ?
C26 H26A 0.9600 . ?
C26 H26B 0.9600 . ?
C26 H26C 0.9600 . ?
C26 N15 1.454(4) . ?
C2 N2 1.139(4) . ?
C2 Fe1 1.932(3) . ?
C38 H38A 0.9600 . ?
C38 H38B 0.9600 . ?
C38 H38C 0.9600 . ?
C38 N18 1.312(9) . ?
C37 H37A 0.9600 . ?
C37 H37B 0.9600 . ?
C37 H37C 0.9600 . ?
C37 N18 1.320(7) . ?
C39 H39 0.9300 . ?
C39 N18 1.470(15) . ?
C39 O3 1.316(14) . ?
C3 N3 1.146(4) . ?
C3 Fe1 1.912(3) 2_666 ?
N1 Co1 2.112(3) . ?
N6 N7 1.371(3) . ?
N6 Fe1 1.998(2) . ?
N7 B1 1.511(5) . ?
N8 N9 1.361(3) . ?
N8 Fe1 1.987(2) . ?
N9 B1 1.549(4) . ?
N4 N5 1.359(3) . ?
N4 Fe1 2.007(2) . ?
N5 B1 1.531(5) . ?
N16 Co1 2.113(3) . ?
N14 Co1 2.137(2) . ?
N12 Co1 2.121(3) . ?
N10 Co1 2.132(3) . ?
N3 Co1 2.094(3) . ?
B2 F2 1.306(7) . ?
B2 F1 1.254(7) . ?
B2 F3 1.329(9) . ?
B2 F4 1.302(7) . ?
B1 H1 0.9800 . ?

loop_
_geom_torsion_atom_site_label_1
_geom_torsion_atom_site_label_2
_geom_torsion_atom_site_label_3
_geom_torsion_atom_site_label_4
_geom_torsion
_geom_torsion_site_symmetry_1
_geom_torsion_site_symmetry_2
_geom_torsion_site_symmetry_3
_geom_torsion_site_symmetry_4
_geom_torsion_publ_flag
C4 C5 C6 C8 178.5(5) . . . . ?
C4 C5 C6 N5 1.3(6) . . . . ?
C4 N4 N5 C6 -0.2(4) . . . . ?
C4 N4 N5 B1 178.0(3) . . . . ?
C7 C4 C5 C6 179.0(4) . . . . ?
C7 C4 N4 N5 -179.4(4) . . . . ?
C7 C4 N4 Fe1 1.5(6) . . . . ?
C5 C4 N4 N5 1.0(4) . . . . ?
C5 C4 N4 Fe1 -178.1(3) . . . . ?
C5 C6 N5 N4 -0.7(5) . . . . ?
C5 C6 N5 B1 -178.6(4) . . . . ?
C6 N5 B1 N7 -122.1(4) . . . . ?
C6 N5 B1 N9 121.1(4) . . . . ?
C8 C6 N5 N4 -178.1(5) . . . . ?
C8 C6 N5 B1 3.9(8) . . . . ?
C14 C15 C16 C18 -177.4(4) . . . . ?
C14 C15 C16 N7 0.2(4) . . . . ?
C14 N6 N7 C16 0.0(4) . . . . ?
C14 N6 N7 B1 -179.3(3) . . . . ?
C17 C14 C15 C16 179.6(4) . . . . ?
C17 C14 N6 N7 -179.7(3) . . . . ?
C17 C14 N6 Fe1 0.0(5) . . . . ?
C15 C14 N6 N7 0.1(4) . . . . ?
C15 C14 N6 Fe1 179.8(3) . . . . ?
C15 C16 N7 N6 -0.2(4) . . . . ?
C15 C16 N7 B1 179.0(4) . . . . ?
C16 N7 B1 N9 -122.3(4) . . . . ?
C16 N7 B1 N5 121.6(4) . . . . ?
C18 C16 N7 N6 177.7(4) . . . . ?
C18 C16 N7 B1 -3.1(6) . . . . ?
C11 C10 C9 C12 -179.3(3) . . . . ?
C11 C10 C9 N8 0.2(4) . . . . ?
C11 N9 B1 N7 125.0(4) . . . . ?
C11 N9 B1 N5 -118.3(4) . . . . ?
C10 C11 N9 N8 1.2(4) . . . . ?
C10 C11 N9 B1 -179.6(4) . . . . ?
C10 C9 N8 N9 0.5(4) . . . . ?
C10 C9 N8 Fe1 -175.9(3) . . . . ?
C9 N8 N9 C11 -1.1(4) . . . . ?
C9 N8 N9 B1 179.6(3) . . . . ?
C12 C9 N8 N9 -180.0(3) . . . . ?
C12 C9 N8 Fe1 3.6(5) . . . . ?
C13 C11 C10 C9 177.0(5) . . . . ?
C13 C11 N9 N8 -176.8(4) . . . . ?
C13 C11 N9 B1 2.4(7) . . . . ?
C30 C31 C32 N12 21.6(7) . . . . ?
C30 C31 C32 N13 -158.3(4) . . . . ?
C29 C28 N10 C30 -0.7(4) . . . . ?
C29 C28 N10 Co1 -162.6(3) . . . . ?
C28 C29 N11 C30 0.3(5) . . . . ?
C28 C29 N11 C35 -177.6(4) . . . . ?
C31 C30 N10 C28 -176.5(4) . . . . ?
C31 C30 N10 Co1 -14.5(6) . . . . ?
C31 C30 N11 C29 176.6(4) . . . . ?
C31 C30 N11 C35 -5.5(7) . . . . ?
C31 C32 N12 C33 -179.9(4) . . . . ?
C31 C32 N12 Co1 10.4(6) . . . . ?
C31 C32 N13 C36 2.7(8) . . . . ?
C31 C32 N13 C34 179.6(4) . . . . ?
C34 C33 N12 C32 0.3(5) . . . . ?
C34 C33 N12 Co1 170.0(3) . . . . ?
C33 C34 N13 C32 0.6(5) . . . . ?
C33 C34 N13 C36 177.6(5) . . . . ?
C23 C22 C21 N14 -16.7(6) . . . . ?
C23 C22 C21 N15 164.3(4) . . . . ?
C25 C24 N16 C23 0.1(4) . . . . ?
C25 C24 N16 Co1 167.6(3) . . . . ?
C24 C25 N17 C23 0.4(5) . . . . ?
C24 C25 N17 C27 179.3(5) . . . . ?
C22 C23 N16 C24 -179.6(4) . . . . ?
C22 C23 N16 Co1 12.7(5) . . . . ?
C22 C23 N17 C27 0.6(7) . . . . ?
C22 C23 N17 C25 179.5(4) . . . . ?
C22 C21 N14 C19 -177.7(4) . . . . ?
C22 C21 N14 Co1 -16.6(5) . . . . ?
C22 C21 N15 C20 178.0(4) . . . . ?
C22 C21 N15 C26 -3.7(6) . . . . ?
C20 C19 N14 C21 -1.2(4) . . . . ?
C20 C19 N14 Co1 -162.1(2) . . . . ?
C19 C20 N15 C21 0.3(4) . . . . ?
C19 C20 N15 C26 -178.0(4) . . . . ?
N6 C14 C15 C16 -0.2(4) . . . . ?
N6 N7 B1 N9 56.9(4) . . . . ?
N6 N7 B1 N5 -59.2(4) . . . . ?
N8 N9 B1 N7 -55.9(4) . . . . ?
N8 N9 B1 N5 60.8(4) . . . . ?
N9 C11 C10 C9 -0.8(5) . . . . ?
N4 C4 C5 C6 -1.4(5) . . . . ?
N4 N5 B1 N7 60.1(4) . . . . ?
N4 N5 B1 N9 -56.7(4) . . . . ?
N16 C23 C22 C21 19.1(6) . . . . ?
N16 C23 C22 O1 -162.5(5) . . . . ?
N16 C23 N17 C27 -179.3(4) . . . . ?
N16 C23 N17 C25 -0.4(5) . . . . ?
N17 C23 C22 C21 -160.7(4) . . . . ?
N17 C23 C22 O1 17.7(7) . . . . ?
N17 C23 N16 C24 0.2(4) . . . . ?
N17 C23 N16 Co1 -167.4(2) . . . . ?
N17 C25 C24 N16 -0.3(5) . . . . ?
N14 C21 N15 C20 -1.1(4) . . . . ?
N14 C21 N15 C26 177.1(4) . . . . ?
N15 C21 N14 C19 1.4(4) . . . . ?
N15 C21 N14 Co1 162.5(2) . . . . ?
N15 C20 C19 N14 0.6(4) . . . . ?
N12 C32 N13 C36 -177.3(5) . . . . ?
N12 C32 N13 C34 -0.4(5) . . . . ?
N13 C32 N12 C33 0.0(5) . . . . ?
N13 C32 N12 Co1 -169.6(3) . . . . ?
N13 C34 C33 N12 -0.6(5) . . . . ?
N10 C30 C31 C32 -19.2(7) . . . . ?
N10 C30 C31 O2 164.8(5) . . . . ?
N10 C30 N11 C29 -0.8(5) . . . . ?
N10 C30 N11 C35 177.1(4) . . . . ?
N11 C30 C31 C32 163.8(4) . . . . ?
N11 C30 C31 O2 -12.2(8) . . . . ?
N11 C30 N10 C28 0.9(4) . . . . ?
N11 C30 N10 Co1 162.8(2) . . . . ?
N11 C29 C28 N10 0.2(4) . . . . ?
O2 C31 C32 N12 -162.4(5) . . . . ?
O2 C31 C32 N13 17.6(8) . . . . ?
O1 C22 C21 N14 164.9(5) . . . . ?
O1 C22 C21 N15 -14.1(7) . . . . ?
O3 C39 N18 C38 177.3(11) . . . . ?
O3 C39 N18 C37 -20.6(15) . . . . ?
Fe1 N6 N7 C16 -179.7(2) . . . . ?
Fe1 N6 N7 B1 1.0(4) . . . . ?
Fe1 N8 N9 C11 176.1(2) . . . . ?
Fe1 N8 N9 B1 -3.2(4) . . . . ?
Fe1 N4 N5 C6 179.1(3) . . . . ?
Fe1 N4 N5 B1 -2.7(4) . . . . ?

loop_
_smtbx_masks_void_nr
_smtbx_masks_void_average_x
_smtbx_masks_void_average_y
_smtbx_masks_void_average_z
_smtbx_masks_void_volume
_smtbx_masks_void_count_electrons
_smtbx_masks_void_content
1 0.000 0.000 0.000 356.6 100.3 '2 DMF'
